data_7130428
loop_
_publ_author_name
'Debnath, Snehasish'
'Nair, Ratish R.'
'Ghosh, Riya'
'Kiranmai, Gaddam'
'Radhakishan, Narsini'
'Nagesh, Narayana'
'Chatterjee, Pabitra B.'

_publ_section_title
;
 A unique water soluble probe for measuring the cardiac marker
 homocysteine and its clinical validation
;
_journal_name_full 'Chemical Communications'
_journal_paper_doi 10.1039/D2CC01515C
_journal_year 2022
_chemical_formula_sum 'C14 H16 N2 O3'
_chemical_formula_weight 260.29
_chemical_name_common ORGANIC
_space_group_crystal_system monoclinic
_space_group_IT_number 14
_space_group_name_Hall '-P 2ybc'
_space_group_name_H-M_alt 'P 1 21/c 1'
_atom_sites_solution_hydrogens mixed
_audit_update_record
;
2021-08-27 deposited with the CCDC.	2022-07-18 downloaded from the CCDC.
;
_cell_angle_alpha 90
_cell_angle_beta 95.323(2)
_cell_angle_gamma 90
_cell_formula_units_Z 4
_cell_length_a 24.1002(10)
_cell_length_b 7.6010(3)
_cell_length_c 6.9925(3)
_cell_measurement_reflns_used 5241
_cell_measurement_temperature 117.(2)
_cell_measurement_theta_max 30.5598
_cell_measurement_theta_min 2.5463
_cell_volume 1275.40(9)
_computing_cell_refinement 'Bruker SAINT'
_computing_data_collection 'Bruker APEX2'
_computing_data_reduction 'Bruker SAINT'
_computing_molecular_graphics 'Bruker SHELXTL'
_computing_publication_material 'Bruker SHELXTL'
_computing_structure_refinement 'SHELXL-2014 (Sheldrick 2014)'
_computing_structure_solution 'SHELXS-97 (Sheldrick 2008)'
_diffrn_ambient_temperature 117.(2)
_diffrn_detector_area_resol_mean 7.3910
_diffrn_measured_fraction_theta_full 0.983
_diffrn_measured_fraction_theta_max 0.983
_diffrn_measurement_device_type 'Bruker D8 QUEST'
_diffrn_measurement_method '\f and \w scans'
_diffrn_radiation_type MoK\a
_diffrn_radiation_wavelength 0.71073
_diffrn_reflns_av_R_equivalents 0.0426
_diffrn_reflns_av_unetI/netI 0.0342
_diffrn_reflns_limit_h_max 34
_diffrn_reflns_limit_h_min -34
_diffrn_reflns_limit_k_max 10
_diffrn_reflns_limit_k_min -10
_diffrn_reflns_limit_l_max 10
_diffrn_reflns_limit_l_min -9
_diffrn_reflns_number 19598
_diffrn_reflns_theta_full 30.56
_diffrn_reflns_theta_max 30.56
_diffrn_reflns_theta_min 2.55
_diffrn_source_type 'MICRO FOCUS TUBE'
_exptl_absorpt_coefficient_mu 0.096
_exptl_absorpt_correction_T_max 0.9990
_exptl_absorpt_correction_T_min 0.9780
_exptl_absorpt_correction_type multi-scan
_exptl_absorpt_process_details 'BRUKER SADABS'
_exptl_crystal_colour yellow
_exptl_crystal_density_diffrn 1.350
_exptl_crystal_density_method 'not measured'
_exptl_crystal_description PLATES
_exptl_crystal_F_000 548
_exptl_crystal_size_max 0.234
_exptl_crystal_size_mid 0.046
_exptl_crystal_size_min 0.012
_refine_diff_density_max 0.640
_refine_diff_density_min -0.288
_refine_ls_extinction_method none
_refine_ls_goodness_of_fit_ref 1.088
_refine_ls_hydrogen_treatment mixed
_refine_ls_matrix_type full
_refine_ls_number_parameters 214
_refine_ls_number_reflns 3823
_refine_ls_number_restraints 0
_refine_ls_restrained_S_all 1.088
_refine_ls_R_factor_all 0.0984
_refine_ls_R_factor_gt 0.0687
_refine_ls_shift/su_max 0.000
_refine_ls_shift/su_mean 0.000
_refine_ls_structure_factor_coef Fsqd
_refine_ls_weighting_details 'w=1/[\s^2^(Fo^2^)+(0.0687P)^2^+1.4490P] where P=(Fo^2^+2Fc^2^)/3'
_refine_ls_weighting_scheme calc
_refine_ls_wR_factor_gt 0.1764
_refine_ls_wR_factor_ref 0.1960
_reflns_number_gt 2725
_reflns_number_total 3823
_reflns_threshold_expression 'I > 2\s(I)'
_cod_data_source_file d2cc01515c2.cif
_cod_data_source_block SND78
_cod_depositor_comments
;
The following automatic conversions were performed:

data item '_exptl_absorpt_correction_type' value 'MULTI SCAN' was
changed to 'multi-scan' in accordance with the
/home/data/users/saulius/crontab/automatic-downloads/rss-feeds/RSC/lib/dictionaries/cif_core.dic
dictionary named 'cif_core.dic' version 2.4.2 last updated on
2011-04-26.

Automatic conversion script
Id: cif_fix_values 7556 2019-12-06 15:28:31Z antanas 
;
_cod_database_code 7130428

loop_
_space_group_symop_operation_xyz
'x, y, z'
'-x, y+1/2, -z+1/2'
'-x, -y, -z'
'x, -y-1/2, z-1/2'

loop_
_atom_site_type_symbol
_atom_site_label
_atom_site_fract_x
_atom_site_fract_y
_atom_site_fract_z
_atom_site_U_iso_or_equiv
_atom_site_adp_type
_atom_site_calc_flag
_atom_site_refinement_flags_adp
_atom_site_refinement_flags_occupancy
_atom_site_refinement_flags_posn
_atom_site_occupancy
_atom_site_disorder_assembly
_atom_site_disorder_group
O O1 0.77948(7) 0.4633(2) 0.7771(3) 0.0390(4) Uani d . . . 1 . .
O O2 0.62753(5) 0.11362(18) 0.52240(19) 0.0200(3) Uani d . . . 1 . .
O O3 0.55897(6) -0.0613(2) 0.4081(2) 0.0286(4) Uani d . . . 1 . .
N N1 0.78378(8) 0.1228(3) 0.7870(3) 0.0293(4) Uani d . . . 1 . .
N N2 0.89695(9) 0.0426(3) 0.6698(4) 0.0449(6) Uani d . . . 1 . .
C C1 0.73024(9) 0.4511(3) 0.6938(3) 0.0290(5) Uani d . . . 1 . .
C C2 0.69811(12) 0.6033(3) 0.6350(4) 0.0375(6) Uani d . . . 1 . .
C C3 0.64584(11) 0.5920(3) 0.5472(3) 0.0314(5) Uani d . . . 1 . .
C C4 0.61993(9) 0.4272(3) 0.5061(3) 0.0226(4) Uani d . . . 1 . .
C C5 0.56469(9) 0.4059(3) 0.4154(3) 0.0251(4) Uani d . . . 1 . .
C C6 0.54235(8) 0.2467(3) 0.3818(3) 0.0250(4) Uani d . . . 1 . .
C C7 0.57349(8) 0.0891(3) 0.4334(3) 0.0221(4) Uani d . . . 1 . .
C C8 0.64976(8) 0.2772(3) 0.5593(3) 0.0193(4) Uani d . . . 1 . .
C C9 0.70439(8) 0.2825(3) 0.6520(3) 0.0218(4) Uani d . . . 1 . .
C C10 0.73342(9) 0.1265(3) 0.7020(3) 0.0246(4) Uani d . . . 1 . .
C C11 0.81475(10) -0.0378(3) 0.8361(4) 0.0380(6) Uani d . . . 1 . .
C C12 0.85296(11) -0.0839(3) 0.6860(4) 0.0389(6) Uani d . . . 1 . .
C C13 0.94127(13) 0.0209(5) 0.8213(6) 0.0660(10) Uani d . . . 1 . .
H H13A 0.956456 -0.098401 0.816362 0.099 Uiso calc U . R 1 . .
H H13B 0.926662 0.039894 0.945853 0.099 Uiso calc U . R 1 . .
H H13C 0.970812 0.106651 0.804545 0.099 Uiso calc U . R 1 . .
C C14 0.91958(15) 0.0239(5) 0.4821(6) 0.0660(10) Uani d . . . 1 . .
H H14A 0.89015 0.048208 0.379169 0.099 Uiso calc U . R 1 . .
H H14B 0.933377 -0.096308 0.468457 0.099 Uiso calc U . R 1 . .
H H14C 0.950255 0.10738 0.473867 0.099 Uiso calc U . R 1 . .
H H2 0.7138(13) 0.712(4) 0.661(4) 0.050(9) Uiso d . . . 1 . .
H H1C 0.7981(13) 0.225(4) 0.809(4) 0.047(9) Uiso d . . . 1 . .
H H3 0.6262(13) 0.690(4) 0.512(4) 0.048(8) Uiso d . . . 1 . .
H H5 0.5436(11) 0.504(4) 0.378(4) 0.029(6) Uiso d . . . 1 . .
H H6 0.5057(12) 0.230(4) 0.328(4) 0.039(7) Uiso d . . . 1 . .
H H10 0.7157(11) 0.014(4) 0.680(4) 0.031(7) Uiso d . . . 1 . .
H H11A 0.8373(12) -0.018(4) 0.966(4) 0.039(7) Uiso d . . . 1 . .
H H11B 0.7891(12) -0.134(4) 0.848(4) 0.039(7) Uiso d . . . 1 . .
H H12A 0.8307(14) -0.093(4) 0.560(5) 0.058(10) Uiso d . . . 1 . .
H H12B 0.8699(12) -0.200(4) 0.716(4) 0.041(8) Uiso d . . . 1 . .

loop_
_atom_site_aniso_label
_atom_site_aniso_U_11
_atom_site_aniso_U_22
_atom_site_aniso_U_33
_atom_site_aniso_U_12
_atom_site_aniso_U_13
_atom_site_aniso_U_23
O1 0.0417(10) 0.0305(9) 0.0408(9) -0.0106(7) -0.0174(7) -0.0006(7)
O2 0.0201(6) 0.0192(7) 0.0204(6) -0.0003(5) -0.0007(5) -0.0009(5)
O3 0.0231(7) 0.0311(8) 0.0315(8) -0.0051(6) 0.0023(6) -0.0042(6)
N1 0.0260(9) 0.0287(10) 0.0315(9) -0.0015(7) -0.0072(7) 0.0073(7)
N2 0.0350(11) 0.0398(13) 0.0596(15) 0.0032(9) 0.0025(10) -0.0039(11)
C1 0.0341(11) 0.0240(11) 0.0272(10) -0.0034(8) -0.0055(8) -0.0019(8)
C2 0.0516(15) 0.0166(11) 0.0422(13) -0.0032(10) -0.0073(11) -0.0039(9)
C3 0.0429(13) 0.0183(10) 0.0326(11) 0.0061(9) 0.0009(9) 0.0001(8)
C4 0.0281(9) 0.0222(10) 0.0176(8) 0.0052(7) 0.0025(7) 0.0009(7)
C5 0.0269(10) 0.0303(11) 0.0184(9) 0.0106(8) 0.0045(7) 0.0036(7)
C6 0.0203(9) 0.0372(12) 0.0175(9) 0.0051(8) 0.0017(7) 0.0022(8)
C7 0.0191(8) 0.0314(11) 0.0157(8) 0.0003(7) 0.0017(6) -0.0012(7)
C8 0.0239(9) 0.0194(9) 0.0144(8) 0.0008(7) 0.0008(6) -0.0005(6)
C9 0.0252(9) 0.0205(9) 0.0188(8) -0.0006(7) -0.0023(7) -0.0004(7)
C10 0.0254(10) 0.0231(10) 0.0243(9) -0.0013(8) -0.0029(7) 0.0045(7)
C11 0.0262(11) 0.0347(13) 0.0505(15) 0.0026(9) -0.0108(10) 0.0162(11)
C12 0.0382(13) 0.0275(12) 0.0482(15) 0.0058(10) -0.0106(11) -0.0022(10)
C13 0.0409(16) 0.064(2) 0.089(3) -0.0088(15) -0.0153(16) -0.0135(19)
C14 0.0563(19) 0.072(2) 0.072(2) 0.0193(17) 0.0181(17) 0.0008(19)

loop_
_atom_type_symbol
_atom_type_description
_atom_type_scat_dispersion_real
_atom_type_scat_dispersion_imag
_atom_type_scat_source
C C 0.0033 0.0016 'International Tables Vol C Tables 4.2.6.8 and 6.1.1.4'
H H 0.0000 0.0000 'International Tables Vol C Tables 4.2.6.8 and 6.1.1.4'
N N 0.0061 0.0033 'International Tables Vol C Tables 4.2.6.8 and 6.1.1.4'
O O 0.0106 0.0060 'International Tables Vol C Tables 4.2.6.8 and 6.1.1.4'

loop_
_geom_angle_atom_site_label_1
_geom_angle_atom_site_label_2
_geom_angle_atom_site_label_3
_geom_angle_site_symmetry_1
_geom_angle_site_symmetry_3
_geom_angle
_geom_angle_publ_flag
C8 O2 C7 . . 122.37(15) ?
C10 N1 C11 . . 124.2(2) ?
C10 N1 H1C . . 114.(2) ?
C11 N1 H1C . . 122.(2) ?
C13 N2 C12 . . 111.4(3) ?
C13 N2 C14 . . 109.4(3) ?
C12 N2 C14 . . 109.9(3) ?
O1 C1 C2 . . 121.9(2) ?
O1 C1 C9 . . 121.5(2) ?
C2 C1 C9 . . 116.59(19) ?
C3 C2 C1 . . 122.4(2) ?
C3 C2 H2 . . 120.(2) ?
C1 C2 H2 . . 118.(2) ?
C2 C3 C4 . . 121.5(2) ?
C2 C3 H3 . . 121.(2) ?
C4 C3 H3 . . 118.(2) ?
C8 C4 C3 . . 117.83(19) ?
C8 C4 C5 . . 117.81(19) ?
C3 C4 C5 . . 124.35(19) ?
C6 C5 C4 . . 121.55(19) ?
C6 C5 H5 . . 118.6(16) ?
C4 C5 H5 . . 119.9(16) ?
C5 C6 C7 . . 121.11(18) ?
C5 C6 H6 . . 122.8(18) ?
C7 C6 H6 . . 116.1(18) ?
O3 C7 O2 . . 115.92(18) ?
O3 C7 C6 . . 127.92(19) ?
O2 C7 C6 . . 116.16(17) ?
O2 C8 C4 . . 120.97(17) ?
O2 C8 C9 . . 116.37(16) ?
C4 C8 C9 . . 122.66(18) ?
C10 C9 C8 . . 120.75(18) ?
C10 C9 C1 . . 120.23(18) ?
C8 C9 C1 . . 119.02(18) ?
N1 C10 C9 . . 123.7(2) ?
N1 C10 H10 . . 115.8(16) ?
C9 C10 H10 . . 120.5(16) ?
N1 C11 C12 . . 111.4(2) ?
N1 C11 H11A . . 107.8(16) ?
C12 C11 H11A . . 110.1(16) ?
N1 C11 H11B . . 109.9(17) ?
C12 C11 H11B . . 108.8(17) ?
H11A C11 H11B . . 109.(2) ?
N2 C12 C11 . . 113.7(2) ?
N2 C12 H12A . . 109.(2) ?
C11 C12 H12A . . 109.(2) ?
N2 C12 H12B . . 108.6(17) ?
C11 C12 H12B . . 109.4(17) ?
H12A C12 H12B . . 108.(3) ?
N2 C13 H13A . . 109.5 ?
N2 C13 H13B . . 109.5 ?
H13A C13 H13B . . 109.5 ?
N2 C13 H13C . . 109.5 ?
H13A C13 H13C . . 109.5 ?
H13B C13 H13C . . 109.5 ?
N2 C14 H14A . . 109.5 ?
N2 C14 H14B . . 109.5 ?
H14A C14 H14B . . 109.5 ?
N2 C14 H14C . . 109.5 ?
H14A C14 H14C . . 109.5 ?
H14B C14 H14C . . 109.5 ?

loop_
_geom_bond_atom_site_label_1
_geom_bond_atom_site_label_2
_geom_bond_site_symmetry_2
_geom_bond_distance
_geom_bond_publ_flag
O1 C1 . 1.276(3) ?
O2 C8 . 1.369(2) ?
O2 C7 . 1.403(2) ?
O3 C7 . 1.204(3) ?
N1 C10 . 1.301(3) ?
N1 C11 . 1.455(3) ?
N1 H1C . 0.86(3) ?
N2 C13 . 1.442(4) ?
N2 C12 . 1.443(4) ?
N2 C14 . 1.474(4) ?
C1 C2 . 1.432(3) ?
C1 C9 . 1.443(3) ?
C2 C3 . 1.352(4) ?
C2 H2 . 0.92(3) ?
C3 C4 . 1.418(3) ?
C3 H3 . 0.91(3) ?
C4 C8 . 1.380(3) ?
C4 C5 . 1.430(3) ?
C5 C6 . 1.337(3) ?
C5 H5 . 0.93(3) ?
C6 C7 . 1.442(3) ?
C6 H6 . 0.94(3) ?
C8 C9 . 1.413(3) ?
C9 C10 . 1.404(3) ?
C10 H10 . 0.96(3) ?
C11 C12 . 1.501(4) ?
C11 H11A . 1.03(3) ?
C11 H11B . 0.97(3) ?
C12 H12A . 0.99(4) ?
C12 H12B . 0.98(3) ?
C13 H13A . 0.98 ?
C13 H13B . 0.98 ?
C13 H13C . 0.98 ?
C14 H14A . 0.98 ?
C14 H14B . 0.98 ?
C14 H14C . 0.98 ?
